data_4032802
loop_
_publ_author_name
'Huang, Adrian'
'Wo, Kellie'
'Lee, So Yeun Christine'
'Kneitschel, Nika'
'Chang, Jennifer'
'Zhu, Kathleen'
'Mello, Tatsiana'
'Bancroft, Laura'
'Norman, Natalie J.'
'Zheng, Shao-Liang'

_publ_section_title
;
 Regioselective Synthesis, NMR, and Crystallographic Analysis of
 N1-Substituted Pyrazoles.
;
_journal_issue 17
_journal_name_full 'The Journal of organic chemistry'
_journal_page_first 8864
_journal_page_last 8872
_journal_paper_doi 10.1021/acs.joc.7b01006
_journal_volume 82
_journal_year 2017
_chemical_formula_sum 'C8 H5 I N4 O2'
_chemical_formula_weight 316.06
_space_group_crystal_system monoclinic
_space_group_IT_number 14
_space_group_name_Hall '-P 2yn'
_space_group_name_H-M_alt 'P 1 21/n 1'
_symmetry_space_group_name_Hall '-P 2yn'
_symmetry_space_group_name_H-M 'P 1 21/n 1'
_atom_sites_solution_hydrogens geom
_audit_creation_method SHELXL-2014/6
_cell_angle_alpha 90
_cell_angle_beta 105.8345(8)
_cell_angle_gamma 90
_cell_formula_units_Z 8
_cell_length_a 16.8784(2)
_cell_length_b 6.79041(10)
_cell_length_c 17.2448(3)
_cell_measurement_reflns_used 9949
_cell_measurement_temperature 100(2)
_cell_measurement_theta_max 27.1
_cell_measurement_theta_min 2.99
_cell_volume 1901.45(5)
_computing_cell_refinement 'SAINT 8.34C (Bruker-AXS, 2014)'
_computing_data_collection 'APEX2 v2014.3.0 (Bruker-AXS, 2014)'
_computing_data_reduction 'SAINT 8.34C (Bruker-AXS, 2014)'
_computing_molecular_graphics 'Bruker SHELXTL (Sheldrick, 2015)'
_computing_publication_material 'Bruker SHELXTL (Sheldrick, 2015)'
_computing_structure_refinement 'SHELXL-2014 (Sheldrick, 2015)'
_computing_structure_solution 'SHELXT-2014 (Sheldrick, 2015)'
_diffrn_ambient_temperature 100(2)
_diffrn_measured_fraction_theta_full 0.999
_diffrn_measured_fraction_theta_max 0.997
_diffrn_measurement_device_type
;
Bruker D8 goniometer with CCD area detector  
;
_diffrn_measurement_method 'omega and phi scans'
_diffrn_radiation_monochromator graphite
_diffrn_radiation_source 'fine-focus sealed tube'
_diffrn_radiation_type MoK\a
_diffrn_radiation_wavelength 0.71073
_diffrn_reflns_av_R_equivalents 0.0568
_diffrn_reflns_av_unetI/netI 0.0373
_diffrn_reflns_Laue_measured_fraction_full 0.999
_diffrn_reflns_Laue_measured_fraction_max 0.997
_diffrn_reflns_limit_h_max 21
_diffrn_reflns_limit_h_min -21
_diffrn_reflns_limit_k_max 8
_diffrn_reflns_limit_k_min -8
_diffrn_reflns_limit_l_max 22
_diffrn_reflns_limit_l_min -22
_diffrn_reflns_number 26348
_diffrn_reflns_point_group_measured_fraction_full 0.999
_diffrn_reflns_point_group_measured_fraction_max 0.997
_diffrn_reflns_theta_full 25.242
_diffrn_reflns_theta_max 27.112
_diffrn_reflns_theta_min 1.496
_exptl_absorpt_coefficient_mu 3.353
_exptl_absorpt_correction_T_max 0.7455
_exptl_absorpt_correction_T_min 0.6494
_exptl_absorpt_correction_type multi-scan
_exptl_absorpt_process_details SADABS
_exptl_crystal_colour Colorless
_exptl_crystal_density_diffrn 2.208
_exptl_crystal_description block
_exptl_crystal_F_000 1200
_exptl_crystal_size_max 0.160
_exptl_crystal_size_mid 0.120
_exptl_crystal_size_min 0.100
_refine_diff_density_max 1.117
_refine_diff_density_min -0.744
_refine_diff_density_rms 0.131
_refine_ls_extinction_method none
_refine_ls_goodness_of_fit_ref 1.072
_refine_ls_hydrogen_treatment constr
_refine_ls_matrix_type full
_refine_ls_number_parameters 271
_refine_ls_number_reflns 4193
_refine_ls_number_restraints 0
_refine_ls_restrained_S_all 1.072
_refine_ls_R_factor_all 0.0370
_refine_ls_R_factor_gt 0.0300
_refine_ls_shift/su_max 0.001
_refine_ls_shift/su_mean 0.000
_refine_ls_structure_factor_coef Fsqd
_refine_ls_weighting_details 'w=1/[\s^2^(Fo^2^)+(0.0115P)^2^+6.1943P] where P=(Fo^2^+2Fc^2^)/3'
_refine_ls_weighting_scheme calc
_refine_ls_wR_factor_gt 0.0597
_refine_ls_wR_factor_ref 0.0621
_reflns_Friedel_coverage 0.000
_reflns_number_gt 3656
_reflns_number_total 4193
_reflns_threshold_expression 'I > 2\s(I)'
_cod_data_source_file jo7b01006_si_001.cif
_cod_data_source_block Lab-26-16
_cod_database_code 4032802
_shelx_space_group_comment
;
The symmetry employed for this shelxl refinement is uniquely defined
by the following loop, which should always be used as a source of
symmetry information in preference to the above space-group names.
They are only intended as comments.
;
_shelx_estimated_absorpt_t_min 0.616
_shelx_estimated_absorpt_t_max 0.730
_shelxl_version_number 2014/6

loop_
_space_group_symop_operation_xyz
'x, y, z'
'-x+1/2, y+1/2, -z+1/2'
'-x, -y, -z'
'x-1/2, -y-1/2, z-1/2'

loop_
_atom_site_label
_atom_site_type_symbol
_atom_site_fract_x
_atom_site_fract_y
_atom_site_fract_z
_atom_site_U_iso_or_equiv
_atom_site_adp_type
_atom_site_occupancy
_atom_site_site_symmetry_order
_atom_site_calc_flag
_atom_site_refinement_flags_posn
_atom_site_refinement_flags_adp
C1 C 0.5989(2) 0.1701(6) 0.3762(2) 0.0153(8) Uani 1 1 d . .
H1 H 0.6172 0.1404 0.4321 0.018 Uiso 1 1 calc R U
C2 C 0.6559(2) 0.1632(6) 0.3319(2) 0.0146(8) Uani 1 1 d . .
H2 H 0.7120 0.1333 0.3571 0.018 Uiso 1 1 calc R U
C3 C 0.6289(2) 0.2012(5) 0.2495(2) 0.0105(7) Uani 1 1 d . .
C4 C 0.5467(2) 0.2484(5) 0.2147(2) 0.0123(8) Uani 1 1 d . .
H4 H 0.5262 0.2757 0.1587 0.015 Uiso 1 1 calc R U
C5 C 0.4962(2) 0.2534(5) 0.2661(2) 0.0114(8) Uani 1 1 d . .
C6 C 0.3015(2) 0.3814(6) 0.1523(2) 0.0113(8) Uani 1 1 d . .
C7 C 0.2794(2) 0.3446(6) 0.2233(2) 0.0159(8) Uani 1 1 d . .
H7 H 0.2266 0.3544 0.2327 0.019 Uiso 1 1 calc R U
C8 C 0.3522(2) 0.2914(6) 0.2758(2) 0.0157(8) Uani 1 1 d . .
H8 H 0.3604 0.2555 0.3307 0.019 Uiso 1 1 calc R U
N1 N 0.5192(2) 0.2163(5) 0.34481(19) 0.0130(7) Uani 1 1 d . .
N2 N 0.41096(19) 0.2990(5) 0.23556(19) 0.0108(6) Uani 1 1 d . .
N3 N 0.38059(19) 0.3547(5) 0.15782(19) 0.0117(7) Uani 1 1 d . .
N4 N 0.24783(19) 0.4499(5) 0.0772(2) 0.0140(7) Uani 1 1 d . .
O1 O 0.27459(17) 0.4668(5) 0.01856(17) 0.0245(7) Uani 1 1 d . .
O2 O 0.17653(17) 0.4891(4) 0.07680(17) 0.0199(6) Uani 1 1 d . .
I1 I 0.70936(2) 0.18069(4) 0.17745(2) 0.01476(7) Uani 1 1 d . .
C11 C 0.6177(2) 0.1505(6) 0.8531(2) 0.0153(8) Uani 1 1 d . .
H11 H 0.6731 0.1070 0.8722 0.018 Uiso 1 1 calc R U
C12 C 0.5741(2) 0.1782(6) 0.9087(2) 0.0158(8) Uani 1 1 d . .
H12 H 0.5984 0.1549 0.9645 0.019 Uiso 1 1 calc R U
C13 C 0.4922(2) 0.2423(6) 0.8801(2) 0.0143(8) Uani 1 1 d . .
C14 C 0.4581(2) 0.2698(5) 0.7986(2) 0.0121(8) Uani 1 1 d . .
H14 H 0.4022 0.3080 0.7772 0.015 Uiso 1 1 calc R U
C15 C 0.5097(2) 0.2387(5) 0.7494(2) 0.0116(8) Uani 1 1 d . .
C16 C 0.3984(2) 0.3531(6) 0.5557(2) 0.0115(8) Uani 1 1 d . .
C17 C 0.4690(2) 0.2917(6) 0.5351(2) 0.0151(8) Uani 1 1 d . .
H17 H 0.4785 0.2868 0.4833 0.018 Uiso 1 1 calc R U
C18 C 0.5210(2) 0.2403(6) 0.6078(2) 0.0152(8) Uani 1 1 d . .
H18 H 0.5756 0.1916 0.6171 0.018 Uiso 1 1 calc R U
N5 N 0.5876(2) 0.1804(5) 0.7736(2) 0.0133(7) Uani 1 1 d . .
N6 N 0.47993(19) 0.2720(5) 0.66473(19) 0.0115(7) Uani 1 1 d . .
N7 N 0.40295(19) 0.3416(5) 0.63337(19) 0.0118(7) Uani 1 1 d . .
N8 N 0.32460(19) 0.4340(5) 0.50158(19) 0.0136(7) Uani 1 1 d . .
O3 O 0.32777(18) 0.4738(5) 0.43237(17) 0.0232(7) Uani 1 1 d . .
O4 O 0.26410(17) 0.4631(5) 0.52617(17) 0.0250(7) Uani 1 1 d . .
I2 I 0.41946(2) 0.28611(4) 0.95911(2) 0.01633(8) Uani 1 1 d . .

loop_
_atom_site_aniso_label
_atom_site_aniso_U_11
_atom_site_aniso_U_22
_atom_site_aniso_U_33
_atom_site_aniso_U_23
_atom_site_aniso_U_13
_atom_site_aniso_U_12
C1 0.015(2) 0.019(2) 0.009(2) 0.0013(16) -0.0017(16) 0.0007(16)
C2 0.0106(18) 0.0141(19) 0.016(2) -0.0016(16) -0.0012(16) 0.0000(15)
C3 0.0139(18) 0.0035(16) 0.015(2) -0.0003(14) 0.0062(16) -0.0038(14)
C4 0.0143(19) 0.0096(18) 0.012(2) 0.0029(15) 0.0019(16) -0.0030(15)
C5 0.0109(18) 0.0087(17) 0.013(2) -0.0011(15) 0.0003(15) 0.0000(14)
C6 0.0098(18) 0.0109(18) 0.012(2) 0.0007(15) 0.0014(15) -0.0010(15)
C7 0.014(2) 0.020(2) 0.014(2) 0.0013(16) 0.0043(16) 0.0011(16)
C8 0.014(2) 0.022(2) 0.012(2) 0.0002(17) 0.0062(16) -0.0006(17)
N1 0.0133(16) 0.0131(16) 0.0116(17) -0.0005(13) 0.0018(13) -0.0008(13)
N2 0.0079(15) 0.0141(16) 0.0095(16) 0.0034(13) 0.0011(13) 0.0009(13)
N3 0.0101(16) 0.0150(16) 0.0081(16) 0.0003(13) -0.0009(13) -0.0002(13)
N4 0.0118(16) 0.0145(17) 0.0144(18) -0.0015(14) 0.0012(14) 0.0013(13)
O1 0.0153(15) 0.046(2) 0.0119(15) 0.0060(14) 0.0036(12) 0.0032(14)
O2 0.0112(14) 0.0292(17) 0.0183(16) 0.0014(13) 0.0025(12) 0.0053(12)
I1 0.01228(13) 0.01807(13) 0.01492(14) -0.00057(10) 0.00539(10) 0.00060(10)
C11 0.0113(19) 0.016(2) 0.017(2) 0.0021(16) 0.0003(16) 0.0000(15)
C12 0.015(2) 0.019(2) 0.012(2) 0.0040(16) -0.0005(16) -0.0009(16)
C13 0.017(2) 0.0135(19) 0.013(2) -0.0005(16) 0.0041(16) -0.0015(16)
C14 0.0088(18) 0.0107(18) 0.015(2) 0.0025(15) 0.0007(15) -0.0024(15)
C15 0.0136(19) 0.0089(18) 0.0099(19) -0.0020(15) -0.0007(15) -0.0010(15)
C16 0.0111(18) 0.0141(19) 0.0087(19) -0.0015(15) 0.0017(15) -0.0023(15)
C17 0.0154(19) 0.020(2) 0.010(2) 0.0005(16) 0.0037(16) -0.0018(17)
C18 0.0125(19) 0.0141(19) 0.020(2) 0.0001(16) 0.0055(17) -0.0010(15)
N5 0.0127(16) 0.0104(16) 0.0147(18) -0.0003(13) 0.0003(14) -0.0018(13)
N6 0.0104(16) 0.0128(16) 0.0098(17) 0.0025(13) 0.0004(13) 0.0003(13)
N7 0.0102(16) 0.0113(16) 0.0116(17) -0.0009(13) -0.0008(13) 0.0000(13)
N8 0.0124(16) 0.0153(17) 0.0119(17) -0.0027(13) 0.0013(14) -0.0027(13)
O3 0.0204(16) 0.0362(18) 0.0124(16) 0.0071(13) 0.0034(12) 0.0022(14)
O4 0.0145(15) 0.045(2) 0.0167(16) 0.0003(14) 0.0056(13) 0.0068(14)
I2 0.01641(14) 0.02040(14) 0.01299(14) -0.00064(10) 0.00540(10) -0.00418(11)

loop_
_atom_type_symbol
_atom_type_description
_atom_type_scat_dispersion_real
_atom_type_scat_dispersion_imag
_atom_type_scat_source
C C 0.0033 0.0016 'International Tables Vol C Tables 4.2.6.8 and 6.1.1.4'
H H 0.0000 0.0000 'International Tables Vol C Tables 4.2.6.8 and 6.1.1.4'
I I -0.4742 1.8119 'International Tables Vol C Tables 4.2.6.8 and 6.1.1.4'
N N 0.0061 0.0033 'International Tables Vol C Tables 4.2.6.8 and 6.1.1.4'
O O 0.0106 0.0060 'International Tables Vol C Tables 4.2.6.8 and 6.1.1.4'

loop_
_geom_angle_atom_site_label_1
_geom_angle_atom_site_label_2
_geom_angle_atom_site_label_3
_geom_angle
N1 C1 C2 123.8(4)
N1 C1 H1 118.1
C2 C1 H1 118.1
C1 C2 C3 118.3(4)
C1 C2 H2 120.8
C3 C2 H2 120.8
C4 C3 C2 119.6(4)
C4 C3 I1 119.6(3)
C2 C3 I1 120.8(3)
C5 C4 C3 116.3(4)
C5 C4 H4 121.8
C3 C4 H4 121.8
N1 C5 C4 126.0(4)
N1 C5 N2 113.9(3)
C4 C5 N2 120.2(3)
N3 C6 C7 114.7(3)
N3 C6 N4 118.9(3)
C7 C6 N4 126.4(3)
C8 C7 C6 102.9(3)
C8 C7 H7 128.6
C6 C7 H7 128.6
N2 C8 C7 107.6(3)
N2 C8 H8 126.2
C7 C8 H8 126.2
C5 N1 C1 116.0(3)
N3 N2 C8 112.7(3)
N3 N2 C5 120.0(3)
C8 N2 C5 127.4(3)
C6 N3 N2 102.2(3)
O1 N4 O2 123.9(3)
O1 N4 C6 119.5(3)
O2 N4 C6 116.7(3)
N5 C11 C12 124.7(4)
N5 C11 H11 117.7
C12 C11 H11 117.7
C11 C12 C13 117.4(4)
C11 C12 H12 121.3
C13 C12 H12 121.3
C14 C13 C12 119.9(4)
C14 C13 I2 119.3(3)
C12 C13 I2 120.8(3)
C13 C14 C15 116.4(4)
C13 C14 H14 121.8
C15 C14 H14 121.8
N5 C15 C14 125.9(4)
N5 C15 N6 114.3(3)
C14 C15 N6 119.8(3)
N7 C16 C17 115.0(3)
N7 C16 N8 118.5(3)
C17 C16 N8 126.4(3)
C18 C17 C16 102.8(3)
C18 C17 H17 128.6
C16 C17 H17 128.6
N6 C18 C17 107.1(3)
N6 C18 H18 126.4
C17 C18 H18 126.4
C15 N5 C11 115.7(3)
N7 N6 C18 113.0(3)
N7 N6 C15 119.9(3)
C18 N6 C15 127.2(3)
C16 N7 N6 102.1(3)
O4 N8 O3 123.9(3)
O4 N8 C16 119.4(3)
O3 N8 C16 116.7(3)

loop_
_geom_bond_atom_site_label_1
_geom_bond_atom_site_label_2
_geom_bond_distance
C1 N1 1.342(5)
C1 C2 1.382(6)
C1 H1 0.9500
C2 C3 1.393(5)
C2 H2 0.9500
C3 C4 1.391(5)
C3 I1 2.081(4)
C4 C5 1.389(5)
C4 H4 0.9500
C5 N1 1.329(5)
C5 N2 1.424(5)
C6 N3 1.325(5)
C6 C7 1.396(5)
C6 N4 1.440(5)
C7 C8 1.361(6)
C7 H7 0.9500
C8 N2 1.358(5)
C8 H8 0.9500
N2 N3 1.352(4)
N4 O1 1.221(4)
N4 O2 1.231(4)
C11 N5 1.340(5)
C11 C12 1.373(6)
C11 H11 0.9500
C12 C13 1.403(5)
C12 H12 0.9500
C13 C14 1.379(5)
C13 I2 2.090(4)
C14 C15 1.388(5)
C14 H14 0.9500
C15 N5 1.327(5)
C15 N6 1.426(5)
C16 N7 1.323(5)
C16 C17 1.397(5)
C16 N8 1.446(5)
C17 C18 1.365(6)
C17 H17 0.9500
C18 N6 1.364(5)
C18 H18 0.9500
N6 N7 1.349(4)
N8 O4 1.224(4)
N8 O3 1.239(4)

loop_
_geom_torsion_atom_site_label_1
_geom_torsion_atom_site_label_2
_geom_torsion_atom_site_label_3
_geom_torsion_atom_site_label_4
_geom_torsion
N1 C1 C2 C3 -1.8(6)
C1 C2 C3 C4 1.3(5)
C1 C2 C3 I1 -177.0(3)
C2 C3 C4 C5 -0.2(5)
I1 C3 C4 C5 178.1(3)
C3 C4 C5 N1 -0.4(6)
C3 C4 C5 N2 -179.5(3)
N3 C6 C7 C8 0.1(5)
N4 C6 C7 C8 -177.7(4)
C6 C7 C8 N2 0.1(4)
C4 C5 N1 C1 0.0(6)
N2 C5 N1 C1 179.2(3)
C2 C1 N1 C5 1.1(6)
C7 C8 N2 N3 -0.2(5)
C7 C8 N2 C5 -179.3(4)
N1 C5 N2 N3 174.9(3)
C4 C5 N2 N3 -6.0(5)
N1 C5 N2 C8 -6.1(5)
C4 C5 N2 C8 173.1(4)
C7 C6 N3 N2 -0.2(4)
N4 C6 N3 N2 177.8(3)
C8 N2 N3 C6 0.2(4)
C5 N2 N3 C6 179.4(3)
N3 C6 N4 O1 5.8(5)
C7 C6 N4 O1 -176.5(4)
N3 C6 N4 O2 -173.8(3)
C7 C6 N4 O2 3.9(6)
N5 C11 C12 C13 0.1(6)
C11 C12 C13 C14 1.7(6)
C11 C12 C13 I2 179.2(3)
C12 C13 C14 C15 -2.6(6)
I2 C13 C14 C15 179.9(3)
C13 C14 C15 N5 1.9(6)
C13 C14 C15 N6 -177.4(3)
N7 C16 C17 C18 -0.7(5)
N8 C16 C17 C18 176.5(4)
C16 C17 C18 N6 0.3(4)
C14 C15 N5 C11 -0.2(6)
N6 C15 N5 C11 179.1(3)
C12 C11 N5 C15 -0.8(6)
C17 C18 N6 N7 0.2(4)
C17 C18 N6 C15 179.8(4)
N5 C15 N6 N7 -176.6(3)
C14 C15 N6 N7 2.8(5)
N5 C15 N6 C18 3.8(5)
C14 C15 N6 C18 -176.8(4)
C17 C16 N7 N6 0.7(4)
N8 C16 N7 N6 -176.6(3)
C18 N6 N7 C16 -0.5(4)
C15 N6 N7 C16 179.8(3)
N7 C16 N8 O4 -10.4(5)
C17 C16 N8 O4 172.6(4)
N7 C16 N8 O3 168.0(3)
C17 C16 N8 O3 -9.0(6)
